data_7010768
loop_
_publ_author_name
'Vaidyanathan, Mathrubootham'
'Balamurugan, Ramalingam'
'Sivagnanam, Usha'
'Palaniandavar, Mallayan'

_publ_section_title
;
 Synthesis, structure, spectra and redox of Cu(ii) complexes of
 chelating bis(benzimidazole)---thioether ligands as models for
 electron transfer blue copper proteins
;
_journal_coden_ASTM JCSDAA
_journal_issue 23
_journal_name_full 'Journal of the Chemical Society, Dalton Transactions'
_journal_page_first 3498
_journal_page_last 3506
_journal_paper_doi 10.1039/b103511h
_journal_year 2001
_chemical_formula_sum 'C23 H28 Cl2 Cu N6 O8 S2'
_chemical_formula_weight 715.07
_space_group_IT_number 14
_symmetry_cell_setting monoclinic
_symmetry_space_group_name_Hall '-P 2yn'
_symmetry_space_group_name_H-M 'P 1 21/n 1'
_atom_sites_solution_hydrogens geom
_atom_sites_solution_primary direct
_atom_sites_solution_secondary difmap
_audit_creation_method SHELXL-97
_cell_angle_alpha 90.00
_cell_angle_beta 100.9692(15)
_cell_angle_gamma 90.00
_cell_formula_units_Z 4
_cell_length_a 10.9367(5)
_cell_length_b 15.6280(6)
_cell_length_c 17.6216(8)
_cell_measurement_temperature 293(2)
_cell_measurement_theta_max 23.24
_cell_measurement_theta_min 1.76
_cell_volume 2956.8(2)
_computing_data_reduction SAINT
_computing_structure_refinement 'SHELXL-97 (Sheldrick, 1997)'
_computing_structure_solution 'SHELXS-97 (Sheldrick, 1990)'
_diffrn_ambient_temperature 293(2)
_diffrn_measured_fraction_theta_full 0.992
_diffrn_measured_fraction_theta_max 0.992
_diffrn_measurement_device_type 'Siemens three-circle diffractometer'
_diffrn_measurement_method w-scans
_diffrn_radiation_monochromator graphite
_diffrn_radiation_source 'fine-focus sealed tube'
_diffrn_radiation_type MoK\a
_diffrn_radiation_wavelength 0.71073
_diffrn_reflns_av_R_equivalents 0.0882
_diffrn_reflns_av_sigmaI/netI 0.1118
_diffrn_reflns_limit_h_max 12
_diffrn_reflns_limit_h_min -11
_diffrn_reflns_limit_k_max 17
_diffrn_reflns_limit_k_min -17
_diffrn_reflns_limit_l_max 19
_diffrn_reflns_limit_l_min -10
_diffrn_reflns_number 11956
_diffrn_reflns_theta_full 23.24
_diffrn_reflns_theta_max 23.24
_diffrn_reflns_theta_min 1.76
_exptl_absorpt_coefficient_mu 1.117
_exptl_absorpt_correction_T_max 1.000000
_exptl_absorpt_correction_T_min 0.308248
_exptl_absorpt_correction_type SADABS
_exptl_crystal_colour green
_exptl_crystal_density_diffrn 1.606
_exptl_crystal_density_meas ?
_exptl_crystal_density_method .
_exptl_crystal_description block
_exptl_crystal_F_000 1468
_exptl_crystal_size_max 0.3
_exptl_crystal_size_mid 0.15
_exptl_crystal_size_min 0.3
_refine_diff_density_max 0.739
_refine_diff_density_min -0.607
_refine_diff_density_rms 0.138
_refine_ls_extinction_method none
_refine_ls_goodness_of_fit_ref 0.984
_refine_ls_hydrogen_treatment mixed
_refine_ls_matrix_type full
_refine_ls_number_parameters 392
_refine_ls_number_reflns 4217
_refine_ls_number_restraints 0
_refine_ls_restrained_S_all 0.984
_refine_ls_R_factor_all 0.1334
_refine_ls_R_factor_gt 0.0680
_refine_ls_shift/su_max 0.000
_refine_ls_shift/su_mean 0.000
_refine_ls_structure_factor_coef Fsqd
_refine_ls_weighting_details 'w=1/[\s^2^(Fo^2^)+(0.1206P)^2^+0.0000P] where P=(Fo^2^+2Fc^2^)/3'
_refine_ls_weighting_scheme calc
_refine_ls_wR_factor_gt 0.1688
_refine_ls_wR_factor_ref 0.2132
_reflns_number_gt 2389
_reflns_number_total 4217
_reflns_threshold_expression >2sigma(I)
_cod_data_source_file b103511h.txt
_cod_data_source_block (4)
_cod_depositor_comments
;
The following automatic conversions were performed:
'_symmetry_cell_setting' value 'Monoclinic' changed to 'monoclinic'
according to '/home/saulius/struct/CIF-dictionaries/cif_core.dic'
dictionary named 'cif_core.dic' version 2.4.1 from 2010-06-29.

Automatic conversion script
Id: cif_fix_enum 1527 2010-12-29 10:47:43Z saulius 

The following automatic conversions were performed:

'_refine_ls_weighting_scheme' value 'calc
w=1/[\s^2^(Fo^2^)+(0.1206P)^2^+0.0000P] where P=(Fo^2^+2Fc^2^)/3' was
changed to 'calc'. New tag '_refine_ls_weighting_details' was
created. The value of the new tag was set to
'w=1/[\s^2^(Fo^2^)+(0.1206P)^2^+0.0000P] where P=(Fo^2^+2Fc^2^)/3'.

Automatic conversion script
Id: cif_fix_values 3143 2015-03-26 13:38:13Z robertas 
;
_cod_original_sg_symbol_H-M P21/n
_cod_database_code 7010768

loop_
_symmetry_equiv_pos_as_xyz
'x, y, z'
'x+1/2, -y+1/2, z+1/2'
'-x, -y, -z'
'-x-1/2, y-1/2, -z-1/2'

loop_
_atom_site_label
_atom_site_type_symbol
_atom_site_fract_x
_atom_site_fract_y
_atom_site_fract_z
_atom_site_U_iso_or_equiv
_atom_site_adp_type
_atom_site_occupancy
_atom_site_calc_flag
_atom_site_refinement_flags
_atom_site_disorder_assembly
_atom_site_disorder_group
Cu1 Cu 0.08452(9) 0.23221(6) 0.06626(6) 0.0426(4) Uani 1 d . . .
S1 S 0.2890(2) 0.18663(14) 0.15315(13) 0.0553(7) Uani 1 d . . .
S2 S -0.0574(2) 0.20735(15) 0.14748(14) 0.0574(7) Uani 1 d . . .
Cl1 Cl -0.4554(2) -0.04766(15) 0.12122(14) 0.0599(7) Uani 1 d . . .
Cl2 Cl 0.1945(2) 0.15306(19) 0.39668(17) 0.0734(8) Uani 1 d . . .
N1 N 0.1960(6) 0.2590(4) -0.0071(4) 0.0413(16) Uani 1 d . . .
N2 N 0.3692(7) 0.2567(5) -0.0526(4) 0.057(2) Uani 1 d . . .
H2 H 0.436(8) 0.2493(10) -0.0546(5) 0.057(6) Uiso 1 calc R . .
N3 N -0.0203(6) 0.1466(4) -0.0003(4) 0.0411(16) Uani 1 d . . .
N4 N -0.2031(7) 0.0882(5) -0.0477(4) 0.056(2) Uani 1 d . . .
H4 H -0.290(7) 0.0727(14) -0.0523(6) 0.057(6) Uiso 1 calc R . .
N5 N 0.1156(7) 0.3525(4) 0.1219(4) 0.0494(18) Uani 1 d . . .
C1 C 0.1721(7) 0.2944(5) -0.0812(4) 0.041(2) Uani 1 d . . .
C2 C 0.0623(9) 0.3274(6) -0.1245(5) 0.056(3) Uani 1 d . . .
H2A H -0.012(7) 0.3270(6) -0.1062(17) 0.057(6) Uiso 1 calc R . .
C3 C 0.0702(10) 0.3612(7) -0.1969(5) 0.071(3) Uani 1 d . . .
H3 H 0.006(6) 0.384(2) -0.224(3) 0.057(6) Uiso 1 calc R . .
C4 C 0.1802(12) 0.3592(7) -0.2260(6) 0.080(3) Uani 1 d . . .
H4A H 0.1805(12) 0.381(2) -0.279(5) 0.057(6) Uiso 1 calc R . .
C5 C 0.2874(12) 0.3273(8) -0.1829(6) 0.084(4) Uani 1 d . . .
H5 H 0.356(7) 0.3274(8) -0.2000(18) 0.057(6) Uiso 1 calc R . .
C6 C 0.2817(8) 0.2947(6) -0.1103(5) 0.053(2) Uani 1 d . . .
C7 C 0.3159(8) 0.2356(5) 0.0068(5) 0.046(2) Uani 1 d . . .
C8 C 0.3801(8) 0.1929(6) 0.0780(5) 0.057(3) Uani 1 d . . .
H8A H 0.455(4) 0.2232(17) 0.0976(12) 0.057(6) Uiso 1 calc R . .
H8B H 0.4022(16) 0.136(3) 0.0654(8) 0.057(6) Uiso 1 calc R . .
C9 C 0.3133(9) 0.2900(6) 0.1978(5) 0.065(3) Uani 1 d . . .
H9A H 0.2844(17) 0.2881(6) 0.245(3) 0.057(6) Uiso 1 calc R . .
H9B H 0.400(5) 0.3005(8) 0.2097(9) 0.057(6) Uiso 1 calc R . .
C10 C 0.2518(9) 0.3642(6) 0.1514(5) 0.064(3) Uani 1 d . . .
H10A H 0.2644(12) 0.417(3) 0.1842(17) 0.057(6) Uiso 1 calc R . .
H10B H 0.294(2) 0.3738(8) 0.107(2) 0.057(6) Uiso 1 calc R . .
C11 C 0.0743(9) 0.4232(5) 0.0641(5) 0.068(3) Uani 1 d . . .
H11A H 0.089(6) 0.479(3) 0.0903(16) 0.112(17) Uiso 1 calc R . .
H11B H -0.016(5) 0.417(2) 0.042(3) 0.112(17) Uiso 1 calc R . .
H11C H 0.123(5) 0.420(3) 0.022(3) 0.112(17) Uiso 1 calc R . .
C12 C 0.0447(10) 0.3586(6) 0.1863(6) 0.069(3) Uani 1 d . . .
H12A H 0.0366(10) 0.415(3) 0.1990(10) 0.057(6) Uiso 1 calc R . .
H12B H 0.088(3) 0.3310(16) 0.229(3) 0.057(6) Uiso 1 calc R . .
C13 C -0.0818(10) 0.3192(6) 0.1633(6) 0.082(4) Uani 1 d . . .
H13A H -0.118(3) 0.3404(16) 0.126(3) 0.057(6) Uiso 1 calc R . .
H13B H -0.120(3) 0.3252(8) 0.196(2) 0.057(6) Uiso 1 calc R . .
C14 C -0.1873(8) 0.1766(6) 0.0737(6) 0.067(3) Uani 1 d . . .
H14A H -0.238(3) 0.137(2) 0.0937(12) 0.057(6) Uiso 1 calc R . .
H14B H -0.235(3) 0.225(3) 0.0558(11) 0.057(6) Uiso 1 calc R . .
C15 C -0.1365(8) 0.1362(5) 0.0085(5) 0.050(2) Uani 1 d . . .
C16 C -0.1270(8) 0.0648(5) -0.0976(5) 0.048(2) Uani 1 d . . .
C17 C -0.1448(10) 0.0154(6) -0.1639(6) 0.063(3) Uani 1 d . . .
H17 H -0.232(7) -0.012(2) -0.1865(18) 0.057(6) Uiso 1 calc R . .
C18 C -0.0457(11) 0.0030(6) -0.1985(6) 0.070(3) Uani 1 d . . .
H18 H -0.0552(14) -0.025(3) -0.238(4) 0.057(6) Uiso 1 calc R . .
C19 C 0.0695(10) 0.0355(6) -0.1699(5) 0.064(3) Uani 1 d . . .
H19 H 0.134(6) 0.0248(11) -0.195(2) 0.057(6) Uiso 1 calc R . .
C20 C 0.0899(9) 0.0843(5) -0.1037(5) 0.054(2) Uani 1 d . . .
H20 H 0.170(7) 0.1065(19) -0.0837(18) 0.057(6) Uiso 1 calc R . .
C21 C -0.0087(8) 0.1002(5) -0.0670(5) 0.043(2) Uani 1 d . . .
N6 N 0.0838(16) 0.1546(11) 0.6091(13) 0.194(8) Uani 1 d . . .
C22 C -0.152(2) -0.0096(12) 0.4165(13) 0.220(14) Uani 1 d . . .
H22A H -0.169(6) -0.0121(17) 0.470(4) 0.112(17) Uiso 1 calc R . .
H22B H -0.230(6) 0.005(2) 0.380(3) 0.112(17) Uiso 1 calc R . .
H22C H -0.088(5) 0.034(3) 0.414(4) 0.112(17) Uiso 1 calc R . .
C23 C 0.1083(16) 0.0913(15) 0.6037(12) 0.140(7) Uani 1 d . . .
O1 O -0.5511(7) -0.0045(5) 0.1492(5) 0.112(3) Uani 1 d . . .
O2 O -0.3804(7) -0.0962(5) 0.1780(5) 0.110(3) Uani 1 d . . .
O3 O -0.5213(7) -0.1006(5) 0.0607(5) 0.102(3) Uani 1 d . . .
O5 O 0.2436(13) 0.1309(9) 0.3328(8) 0.188(5) Uiso 1 d . . .
O4 O -0.3741(17) -0.0174(13) 0.0737(11) 0.082(6) Uiso 0.40 d P . .
O4A O -0.3852(11) 0.0228(8) 0.0987(7) 0.077(4) Uiso 0.60 d P . .
O8 O 0.2870(16) 0.1328(12) 0.4639(10) 0.084(6) Uiso 0.50 d P . .
O8A O 0.2961(17) 0.1715(12) 0.4538(11) 0.093(6) Uiso 0.50 d P . .
O7 O 0.191(4) 0.220(3) 0.345(3) 0.166(14) Uiso 0.30 d P . .
O7A O 0.1207(19) 0.2202(12) 0.4056(11) 0.182(7) Uiso 0.70 d P . .
O6 O 0.167(4) 0.058(3) 0.407(2) 0.143(13) Uiso 0.30 d P . .
O6A O 0.0939(16) 0.0941(11) 0.4015(9) 0.147(6) Uiso 0.70 d P . .

loop_
_atom_site_aniso_label
_atom_site_aniso_U_11
_atom_site_aniso_U_22
_atom_site_aniso_U_33
_atom_site_aniso_U_23
_atom_site_aniso_U_13
_atom_site_aniso_U_12
Cu1 0.0437(6) 0.0451(6) 0.0394(7) -0.0014(5) 0.0092(5) -0.0041(5)
S1 0.0599(15) 0.0514(14) 0.0496(15) 0.0089(11) -0.0025(12) 0.0008(11)
S2 0.0627(16) 0.0648(16) 0.0490(15) 0.0055(11) 0.0215(12) 0.0026(12)
Cl1 0.0531(14) 0.0648(16) 0.0620(17) 0.0097(13) 0.0120(12) 0.0056(12)
Cl2 0.0578(16) 0.088(2) 0.078(2) -0.0122(15) 0.0209(15) -0.0057(14)
N1 0.038(4) 0.048(4) 0.037(4) -0.003(3) 0.006(3) -0.003(3)
N2 0.038(4) 0.079(6) 0.057(5) -0.001(4) 0.019(4) 0.006(4)
N3 0.041(4) 0.043(4) 0.039(4) -0.004(3) 0.006(3) -0.001(3)
N4 0.035(4) 0.068(5) 0.060(5) 0.008(4) 0.000(4) -0.011(4)
N5 0.058(5) 0.047(4) 0.040(4) -0.006(3) 0.001(4) 0.006(3)
C1 0.040(5) 0.050(5) 0.030(5) -0.011(4) 0.002(4) -0.004(4)
C2 0.046(6) 0.068(6) 0.053(7) 0.001(5) 0.003(5) -0.007(4)
C3 0.077(8) 0.089(8) 0.040(6) 0.008(5) -0.012(6) 0.003(6)
C4 0.088(9) 0.125(10) 0.031(6) 0.009(6) 0.022(6) 0.007(7)
C5 0.073(8) 0.129(10) 0.061(8) 0.005(7) 0.038(7) 0.008(7)
C6 0.052(6) 0.064(6) 0.044(6) 0.005(5) 0.010(5) 0.006(5)
C7 0.040(5) 0.051(5) 0.046(6) -0.006(4) 0.007(4) -0.003(4)
C8 0.052(6) 0.057(6) 0.059(7) -0.003(5) 0.005(5) 0.007(4)
C9 0.066(6) 0.078(7) 0.043(6) -0.005(5) -0.012(5) 0.005(5)
C10 0.089(8) 0.046(6) 0.050(6) -0.010(5) -0.003(6) -0.009(5)
C11 0.093(8) 0.039(5) 0.067(7) 0.004(5) 0.004(6) 0.008(5)
C12 0.087(8) 0.053(6) 0.066(7) -0.018(5) 0.017(6) -0.001(5)
C13 0.098(10) 0.088(8) 0.065(8) -0.009(6) 0.032(7) 0.021(7)
C14 0.046(6) 0.079(7) 0.078(8) 0.006(6) 0.021(5) -0.004(5)
C15 0.037(5) 0.056(6) 0.057(6) 0.013(5) 0.011(5) 0.000(4)
C16 0.036(5) 0.046(5) 0.055(6) 0.010(5) -0.010(5) -0.006(4)
C17 0.066(7) 0.057(6) 0.055(7) 0.004(5) -0.017(6) -0.008(5)
C18 0.085(9) 0.067(7) 0.048(7) -0.021(5) -0.016(6) 0.011(6)
C19 0.073(7) 0.062(6) 0.052(7) -0.016(5) 0.003(6) -0.002(5)
C20 0.046(6) 0.053(6) 0.065(7) -0.007(5) 0.012(5) -0.005(4)
C21 0.049(5) 0.036(5) 0.041(5) 0.001(4) -0.001(4) -0.002(4)
N6 0.163(14) 0.136(14) 0.29(2) 0.032(15) 0.068(13) 0.075(12)
C22 0.21(2) 0.136(19) 0.32(3) 0.09(2) 0.08(2) 0.011(16)
C23 0.097(12) 0.130(16) 0.203(18) 0.048(16) 0.051(11) 0.012(11)
O1 0.088(6) 0.118(7) 0.135(7) -0.014(5) 0.034(5) 0.036(5)
O2 0.084(5) 0.147(7) 0.094(6) 0.058(5) 0.008(5) 0.033(5)
O3 0.085(5) 0.103(6) 0.111(7) -0.025(5) 0.001(5) 0.005(5)

loop_
_atom_type_symbol
_atom_type_description
_atom_type_scat_dispersion_real
_atom_type_scat_dispersion_imag
_atom_type_scat_source
C C 0.0033 0.0016 'International Tables Vol C Tables 4.2.6.8 and 6.1.1.4'
H H 0.0000 0.0000 'International Tables Vol C Tables 4.2.6.8 and 6.1.1.4'
N N 0.0061 0.0033 'International Tables Vol C Tables 4.2.6.8 and 6.1.1.4'
O O 0.0106 0.0060 'International Tables Vol C Tables 4.2.6.8 and 6.1.1.4'
Cl Cl 0.1484 0.1585 'International Tables Vol C Tables 4.2.6.8 and 6.1.1.4'
S S 0.1246 0.1234 'International Tables Vol C Tables 4.2.6.8 and 6.1.1.4'
Cu Cu 0.3201 1.2651 'International Tables Vol C Tables 4.2.6.8 and 6.1.1.4'

loop_
_geom_angle_atom_site_label_1
_geom_angle_atom_site_label_2
_geom_angle_atom_site_label_3
_geom_angle
_geom_angle_site_symmetry_1
_geom_angle_site_symmetry_3
_geom_angle_publ_flag
N1 Cu1 N3 96.6(3) . . ?
N1 Cu1 N5 92.9(3) . . ?
N3 Cu1 N5 153.2(3) . . ?
N1 Cu1 S2 175.8(2) . . ?
N3 Cu1 S2 82.8(2) . . ?
N5 Cu1 S2 86.0(2) . . ?
N1 Cu1 S1 82.71(19) . . ?
N3 Cu1 S1 120.31(19) . . ?
N5 Cu1 S1 85.70(19) . . ?
S2 Cu1 S1 101.19(9) . . ?
C9 S1 C8 102.5(4) . . ?
C9 S1 Cu1 93.0(3) . . ?
C8 S1 Cu1 95.0(3) . . ?
C13 S2 C14 104.6(5) . . ?
C13 S2 Cu1 93.9(4) . . ?
C14 S2 Cu1 97.3(3) . . ?
O2 Cl1 O1 112.6(5) . . ?
O2 Cl1 O4 104.9(8) . . ?
O1 Cl1 O4 129.7(9) . . ?
O2 Cl1 O3 111.4(5) . . ?
O1 Cl1 O3 103.6(5) . . ?
O4 Cl1 O3 92.1(9) . . ?
O2 Cl1 O4A 110.0(6) . . ?
O1 Cl1 O4A 101.6(7) . . ?
O4 Cl1 O4A 32.1(8) . . ?
O3 Cl1 O4A 117.1(6) . . ?
O7A Cl2 O8A 99.8(11) . . ?
O7A Cl2 O5 128.5(10) . . ?
O8A Cl2 O5 105.3(9) . . ?
O7A Cl2 O7 63.3(18) . . ?
O8A Cl2 O7 104.1(19) . . ?
O5 Cl2 O7 67.3(18) . . ?
O7A Cl2 O8 114.7(11) . . ?
O8A Cl2 O8 26.3(9) . . ?
O5 Cl2 O8 107.2(9) . . ?
O7 Cl2 O8 129.7(19) . . ?
O7A Cl2 O6A 90.6(11) . . ?
O8A Cl2 O6A 127.2(11) . . ?
O5 Cl2 O6A 107.8(9) . . ?
O7 Cl2 O6A 126.2(18) . . ?
O8 Cl2 O6A 103.6(10) . . ?
O7A Cl2 O6 127.3(17) . . ?
O8A Cl2 O6 105.4(16) . . ?
O5 Cl2 O6 88.0(15) . . ?
O7 Cl2 O6 145(2) . . ?
O8 Cl2 O6 79.3(16) . . ?
O6A Cl2 O6 37.9(14) . . ?
C7 N1 C1 106.3(7) . . ?
C7 N1 Cu1 121.7(6) . . ?
C1 N1 Cu1 131.6(5) . . ?
C7 N2 C6 109.7(7) . . ?
C15 N3 C21 106.1(7) . . ?
C15 N3 Cu1 118.2(6) . . ?
C21 N3 Cu1 134.8(5) . . ?
C15 N4 C16 108.2(7) . . ?
C10 N5 C12 110.8(7) . . ?
C10 N5 C11 107.2(7) . . ?
C12 N5 C11 109.5(7) . . ?
C10 N5 Cu1 109.4(5) . . ?
C12 N5 Cu1 110.3(5) . . ?
C11 N5 Cu1 109.6(5) . . ?
C6 C1 C2 120.7(8) . . ?
C6 C1 N1 109.0(7) . . ?
C2 C1 N1 130.3(8) . . ?
C1 C2 C3 116.3(9) . . ?
C4 C3 C2 122.3(10) . . ?
C5 C4 C3 120.9(10) . . ?
C4 C5 C6 117.5(10) . . ?
N2 C6 C5 133.2(9) . . ?
N2 C6 C1 104.5(7) . . ?
C5 C6 C1 122.3(9) . . ?
N2 C7 N1 110.4(7) . . ?
N2 C7 C8 124.9(8) . . ?
N1 C7 C8 124.7(8) . . ?
C7 C8 S1 114.2(6) . . ?
C10 C9 S1 116.3(6) . . ?
N5 C10 C9 114.1(8) . . ?
N5 C12 C13 110.7(8) . . ?
C12 C13 S2 106.6(7) . . ?
C15 C14 S2 108.0(6) . . ?
N3 C15 N4 112.4(8) . . ?
N3 C15 C14 122.8(8) . . ?
N4 C15 C14 124.8(8) . . ?
N4 C16 C17 133.3(8) . . ?
N4 C16 C21 105.9(8) . . ?
C17 C16 C21 120.8(9) . . ?
C18 C17 C16 117.6(9) . . ?
C17 C18 C19 122.9(10) . . ?
C18 C19 C20 120.5(10) . . ?
C19 C20 C21 118.9(9) . . ?
C20 C21 N3 133.4(8) . . ?
C20 C21 C16 119.2(8) . . ?
N3 C21 C16 107.4(8) . . ?
N6 C23 C22 169(3) . 3_556 ?
Cl2 O5 O7 56.4(18) . . ?
O4A O4 Cl1 75.8(19) . . ?
O4 O4A Cl1 72.1(19) . . ?
O8A O8 Cl2 72(3) . . ?
O8 O8A Cl2 82(3) . . ?
Cl2 O7 O7A 57(2) . . ?
Cl2 O7 O5 56.3(17) . . ?
O7A O7 O5 112(3) . . ?
Cl2 O7A O7 59.4(19) . . ?
O6A O6 Cl2 66(3) . . ?
O6 O6A Cl2 76(3) . . ?

loop_
_geom_bond_atom_site_label_1
_geom_bond_atom_site_label_2
_geom_bond_distance
_geom_bond_site_symmetry_2
_geom_bond_publ_flag
Cu1 N1 1.982(6) . ?
Cu1 N3 1.993(6) . ?
Cu1 N5 2.118(6) . ?
Cu1 S2 2.335(3) . ?
Cu1 S1 2.559(2) . ?
S1 C9 1.794(9) . ?
S1 C8 1.804(9) . ?
S2 C13 1.798(10) . ?
S2 C14 1.799(9) . ?
Cl1 O2 1.392(7) . ?
Cl1 O1 1.411(7) . ?
Cl1 O4 1.414(19) . ?
Cl1 O3 1.431(7) . ?
Cl1 O4A 1.441(12) . ?
Cl2 O7A 1.352(19) . ?
Cl2 O8A 1.380(18) . ?
Cl2 O5 1.380(14) . ?
Cl2 O7 1.38(4) . ?
Cl2 O8 1.439(17) . ?
Cl2 O6A 1.451(17) . ?
Cl2 O6 1.54(4) . ?
N1 C7 1.339(10) . ?
N1 C1 1.397(10) . ?
N2 C7 1.333(10) . ?
N2 C6 1.390(10) . ?
N3 C15 1.319(10) . ?
N3 C21 1.406(10) . ?
N4 C15 1.341(11) . ?
N4 C16 1.370(11) . ?
N5 C10 1.493(11) . ?
N5 C12 1.494(11) . ?
N5 C11 1.513(10) . ?
C1 C6 1.391(11) . ?
C1 C2 1.393(11) . ?
C2 C3 1.399(12) . ?
C3 C4 1.394(14) . ?
C4 C5 1.364(14) . ?
C5 C6 1.390(12) . ?
C7 C8 1.476(11) . ?
C9 C10 1.503(11) . ?
C12 C13 1.498(13) . ?
C14 C15 1.506(12) . ?
C16 C17 1.383(12) . ?
C16 C21 1.416(11) . ?
C17 C18 1.355(13) . ?
C18 C19 1.363(13) . ?
C19 C20 1.376(12) . ?
C20 C21 1.382(11) . ?
N6 C23 1.03(2) . ?
C22 C23 1.43(2) 3_556 ?
C23 C22 1.43(2) 3_556 ?
O5 O7 1.53(4) . ?
O4 O4A 0.789(19) . ?
O8 O8A 0.64(2) . ?
O7 O7A 1.43(4) . ?
O6 O6A 0.97(4) . ?
